data_7219298
loop_
_publ_author_name
'Jiao, Yan-Qing'
'Qin, Chao'
'Zang, Hong-Ying'
'Chen, Wei-Chao'
'Wang, Chun-Gang'
'Zheng, Tian-Tian'
'Shao, Kui-Zhan'
'Su, Zhong-Min'

_publ_section_title
;
 Assembly of organic--inorganic hybrid materials constructed from
 polyoxometalate and metal--1,2,4-triazole units: synthesis, structures,
 magnetic, electrochemical and photocatalytic properties
;
_journal_issue 10
_journal_name_full CrystEngComm
_journal_page_first 2176
_journal_paper_doi 10.1039/C4CE02007C
_journal_volume 17
_journal_year 2015
_chemical_formula_moiety 'C16 H50 Cl2 Cu6 Ge N24 O55 W12'
_chemical_formula_sum 'C16 H50 Cl2 Cu6 Ge N24 O55 W12'
_chemical_formula_weight 4189.73
_space_group_crystal_system triclinic
_space_group_IT_number 2
_space_group_name_Hall '-P 1'
_space_group_name_H-M_alt 'P -1'
_symmetry_space_group_name_Hall '-P 1'
_symmetry_space_group_name_H-M 'P -1'
_atom_sites_solution_hydrogens geom
_audit_block_doi 10.5517/cc13894t
_audit_creation_method SHELXL-2014/7
_audit_update_record
;
2015-01-13 deposited with the CCDC.
2015-01-13 downloaded from the CCDC.
;
_cell_angle_alpha 94.156(5)
_cell_angle_beta 105.714(5)
_cell_angle_gamma 106.035(5)
_cell_formula_units_Z 1
_cell_length_a 11.5510(5)
_cell_length_b 12.1300(5)
_cell_length_c 14.2860(5)
_cell_measurement_temperature 293(2)
_cell_measurement_theta_max 25.0
_cell_measurement_theta_min 1.5
_cell_volume 1828.27(15)
_computing_cell_refinement 'SMART (Bruker, 1997)'
_computing_data_collection 'SMART (Bruker, 1997)'
_computing_data_reduction SAINT
_computing_molecular_graphics 'SHELXTL-PLUS (Sheldrick, 1990)'
_computing_publication_material 'SHELXL-2014/7 (Sheldrick, 2014)'
_computing_structure_refinement 'SHELXL-2014/7 (Sheldrick, 2014)'
_computing_structure_solution 'SHELXL-2014/7 (Sheldrick, 2014)'
_diffrn_ambient_temperature 293(2)
_diffrn_measured_fraction_theta_full 0.995
_diffrn_measured_fraction_theta_max 0.995
_diffrn_radiation_type MoK\a
_diffrn_radiation_wavelength 0.71069
_diffrn_reflns_av_R_equivalents 0.0504
_diffrn_reflns_av_unetI/netI 0.0973
_diffrn_reflns_Laue_measured_fraction_full 0.995
_diffrn_reflns_Laue_measured_fraction_max 0.995
_diffrn_reflns_limit_h_max 8
_diffrn_reflns_limit_h_min -13
_diffrn_reflns_limit_k_max 14
_diffrn_reflns_limit_k_min -14
_diffrn_reflns_limit_l_max 16
_diffrn_reflns_limit_l_min -16
_diffrn_reflns_number 10121
_diffrn_reflns_point_group_measured_fraction_full 0.995
_diffrn_reflns_point_group_measured_fraction_max 0.995
_diffrn_reflns_theta_full 24.998
_diffrn_reflns_theta_max 24.998
_diffrn_reflns_theta_min 1.500
_exptl_absorpt_coefficient_mu 21.085
_exptl_absorpt_correction_T_max 0.04
_exptl_absorpt_correction_T_min 0.035
_exptl_absorpt_correction_type multi-scan
_exptl_absorpt_process_details 'SADABS(Sheldrick, 1996)'
_exptl_crystal_colour 'dark green'
_exptl_crystal_density_diffrn 3.805
_exptl_crystal_density_method 'not measured'
_exptl_crystal_description Block
_exptl_crystal_F_000 1882
_exptl_crystal_size_max 0.18
_exptl_crystal_size_mid 0.17
_exptl_crystal_size_min 0.15
_platon_squeeze_details
;
;
_refine_diff_density_max 5.409
_refine_diff_density_min -3.209
_refine_diff_density_rms 0.449
_refine_ls_extinction_method none
_refine_ls_goodness_of_fit_ref 1.034
_refine_ls_hydrogen_treatment constr
_refine_ls_matrix_type full
_refine_ls_number_parameters 511
_refine_ls_number_reflns 6403
_refine_ls_number_restraints 751
_refine_ls_restrained_S_all 1.003
_refine_ls_R_factor_all 0.1178
_refine_ls_R_factor_gt 0.0685
_refine_ls_shift/su_max 0.001
_refine_ls_shift/su_mean 0.000
_refine_ls_structure_factor_coef Fsqd
_refine_ls_weighting_details 'w=1/[\s^2^(Fo^2^)+(0.0904P)^2^+80.3782P] where P=(Fo^2^+2Fc^2^)/3'
_refine_ls_weighting_scheme calc
_refine_ls_wR_factor_gt 0.1697
_refine_ls_wR_factor_ref 0.2041
_reflns_Friedel_coverage 0.000
_reflns_number_gt 4086
_reflns_number_total 6403
_reflns_threshold_expression 'I > 2\s(I)'
_cod_data_source_file c4ce02007c2.cif
_cod_data_source_block 3
_cod_depositor_comments 'Adding full bibliography for 7219296--7219301.cif.'
_cod_original_cell_volume 1828.27(5)
_cod_database_code 7219298
_shelx_shelxl_version_number 2014/7
_shelx_space_group_comment
;
The symmetry employed for this shelxl refinement is uniquely defined
by the following loop, which should always be used as a source of
symmetry information in preference to the above space-group names.
They are only intended as comments.
;

loop_
_space_group_symop_operation_xyz
'x, y, z'
'-x, -y, -z'

loop_
_atom_site_label
_atom_site_type_symbol
_atom_site_fract_x
_atom_site_fract_y
_atom_site_fract_z
_atom_site_U_iso_or_equiv
_atom_site_adp_type
_atom_site_occupancy
_atom_site_site_symmetry_order
_atom_site_calc_flag
_atom_site_refinement_flags_posn
_atom_site_refinement_flags_adp
_atom_site_refinement_flags_occupancy
O1 O 0.130(2) 0.701(2) 0.7183(18) 0.073(5) Uani 1 1 d . U .
O2 O 0.099(2) 0.812(2) 1.0298(16) 0.055(3) Uani 1 1 d . U .
O3 O 0.042(4) 0.627(4) 0.955(3) 0.052(2) Uani 0.5 1 d . U P
O4 O -0.104(2) 0.878(2) 0.9254(18) 0.069(6) Uani 1 1 d . U .
O5 O 0.297(4) 0.640(4) 1.052(3) 0.053(2) Uani 0.5 1 d . U P
O5A O 0.370(4) 0.680(4) 1.098(3) 0.054(3) Uani 0.5 1 d . U P
O6 O 0.281(2) 0.566(2) 1.2205(17) 0.060(3) Uani 1 1 d . U .
O7 O 0.102(4) 0.421(4) 0.994(3) 0.054(3) Uani 0.5 1 d . U P
O8 O 0.236(2) 0.322(2) 0.7952(19) 0.066(5) Uani 1 1 d . U .
O9 O -0.062(2) 0.524(2) 0.7379(17) 0.062(3) Uani 1 1 d . U .
O10 O -0.233(2) 0.315(2) 0.6354(17) 0.065(6) Uani 1 1 d . U .
O11 O 0.3622(19) 0.893(2) 1.0856(15) 0.049(3) Uani 1 1 d . U .
O12A O 0.190(4) 0.724(4) 1.156(3) 0.052(3) Uani 0.5 1 d . U P
O12B O 0.258(4) 0.772(4) 1.206(3) 0.051(3) Uani 0.5 1 d . U P
O13 O -0.011(2) 0.328(2) 0.7794(17) 0.061(3) Uani 1 1 d . U .
O14 O 0.027(4) 0.480(4) 0.896(3) 0.053(3) Uani 0.5 1 d . U P
O15 O 0.170(2) 0.521(2) 0.8235(17) 0.061(3) Uani 1 1 d . U .
O16 O 0.4675(19) 0.520(2) 1.1600(17) 0.056(4) Uani 1 1 d . U .
O17 O -0.017(2) 0.721(2) 0.8438(17) 0.062(3) Uani 1 1 d . U .
O18 O 0.217(2) 0.732(2) 0.9204(16) 0.056(2) Uani 1 1 d . U .
O19 O 0.147(4) 0.589(4) 1.086(3) 0.053(3) Uani 0.5 1 d . U P
O20 O 0.108(2) 0.259(2) 0.9325(17) 0.062(3) Uani 1 1 d . U .
O21 O 0.293(2) 0.456(2) 0.9732(17) 0.061(2) Uani 1 1 d . U .
O22 O 0.232(2) 0.349(2) 1.1162(17) 0.061(3) Uani 1 1 d . U .
Ge1 Ge 0.0000 0.5000 1.0000 0.0206(8) Uani 1 2 d S U P
W1 W 0.15779(11) 0.37864(12) 0.85868(9) 0.0391(3) Uani 1 1 d . U .
W2 W 0.31558(12) 0.50807(14) 1.10637(12) 0.0545(4) Uani 1 1 d . U .
W3 W -0.07234(10) 0.76055(10) 0.94955(9) 0.0343(3) Uani 1 1 d . . .
W4 W 0.08812(10) 0.63923(10) 0.80952(7) 0.0321(3) Uani 1 1 d . U .
W5 W 0.24344(11) 0.76689(10) 1.05960(10) 0.0403(4) Uani 1 1 d . U .
W6 W -0.15783(14) 0.37306(12) 0.75043(8) 0.0470(4) Uani 1 1 d . . .
Cu1 Cu 0.5000 1.0000 1.0000 0.0198(9) Uani 1 2 d S . P
Cu2 Cu 0.5323(3) 1.0151(3) 1.2611(2) 0.0305(8) Uani 1 1 d . . .
Cu3 Cu 0.5000 1.0000 1.5000 0.0407(14) Uani 1 2 d S . P
N1 N 0.6501(17) 0.9816(17) 1.1047(13) 0.018(4) Uani 1 1 d . U .
N2 N 0.6604(18) 0.999(2) 1.2006(14) 0.028(5) Uani 1 1 d . . .
N3 N 0.5023(18) 1.145(2) 1.0845(13) 0.028(5) Uani 1 1 d . . .
N4 N 0.520(2) 1.144(2) 1.1856(14) 0.033(6) Uani 1 1 d . . .
N9 N 0.531(2) 1.319(2) 1.1479(18) 0.044(6) Uani 1 1 d . U .
H9 H 0.5366 1.3916 1.1545 0.053 Uiso 1 1 calc R U .
N11 N 0.8430(17) 0.9865(19) 1.1838(13) 0.025(5) Uani 1 1 d . . .
C1 C 0.544(4) 1.253(3) 1.221(2) 0.060(9) Uani 1 1 d . U .
H1 H 0.5662 1.2813 1.2882 0.072 Uiso 1 1 calc R U .
C2 C 0.507(2) 1.247(2) 1.0620(19) 0.029(6) Uani 1 1 d . U .
H2 H 0.4962 1.2676 0.9995 0.035 Uiso 1 1 calc R U .
C3 C 0.775(2) 0.998(3) 1.2461(18) 0.039(8) Uani 1 1 d . . .
H3 H 0.8073 1.0044 1.3141 0.047 Uiso 1 1 calc R U .
C4 C 0.757(3) 0.978(2) 1.0947(17) 0.030(6) Uani 1 1 d . . .
H4 H 0.7733 0.9714 1.0346 0.036 Uiso 1 1 calc R U .
Cl1 Cl 0.6703(8) 1.1489(9) 1.4216(5) 0.060(2) Uani 1 1 d . . .
N8 N 0.3598(17) 0.9978(19) 1.3817(13) 0.024(4) Uani 1 1 d . U .
Cu4 Cu 1.0107(3) 0.9907(4) 1.2244(2) 0.0401(9) Uani 1 1 d . . .
N10 N 0.1785(18) 0.9960(18) 1.2802(13) 0.022(4) Uani 1 1 d . U .
N7 N 0.3799(18) 1.020(2) 1.2959(15) 0.036(6) Uani 1 1 d . . .
C6 C 0.242(2) 0.985(3) 1.3720(19) 0.035(6) Uani 1 1 d . U .
H6 H 0.2048 0.9695 1.4219 0.042 Uiso 1 1 calc R U .
C7 C 0.268(2) 1.015(3) 1.2350(18) 0.030(6) Uani 1 1 d . U .
H7 H 0.2531 1.0246 1.1692 0.036 Uiso 1 1 calc R U .
O1W O 0.695(9) 0.655(8) 1.644(6) 0.32(4) Uani 1 1 d . U .
O2W O 1.0000 1.0000 1.5000 0.17(3) Uani 1 2 d S U P
N5 N 0.5321(18) 0.8745(18) 1.4207(13) 0.022(4) Uani 1 1 d . U .
N6 N 0.540(2) 0.874(3) 1.3286(16) 0.044(7) Uani 1 1 d . . .
C8 C 0.566(4) 0.785(3) 1.301(2) 0.056(10) Uani 1 1 d . . .
H8 H 0.5763 0.7669 1.2399 0.067 Uiso 1 1 calc R U .
N12 N 0.576(3) 0.718(3) 1.375(2) 0.075(9) Uani 1 1 d . U .
H12 H 0.5930 0.6537 1.3774 0.090 Uiso 1 1 calc R U .
C5 C 0.550(3) 0.783(3) 1.445(2) 0.052(8) Uani 1 1 d . U .
H5 H 0.5467 0.7604 1.5053 0.063 Uiso 1 1 calc R U .

loop_
_atom_site_aniso_label
_atom_site_aniso_U_11
_atom_site_aniso_U_22
_atom_site_aniso_U_33
_atom_site_aniso_U_23
_atom_site_aniso_U_13
_atom_site_aniso_U_12
O1 0.059(9) 0.076(9) 0.072(9) 0.023(8) 0.023(8) -0.004(8)
O2 0.041(4) 0.054(5) 0.065(4) 0.001(4) 0.016(4) 0.012(4)
O3 0.040(4) 0.048(4) 0.064(4) 0.006(3) 0.017(3) 0.007(3)
O4 0.067(11) 0.056(11) 0.066(10) 0.000(10) -0.004(10) 0.019(10)
O5 0.040(3) 0.051(4) 0.067(3) 0.010(3) 0.019(3) 0.009(3)
O5A 0.041(4) 0.051(4) 0.066(4) 0.009(4) 0.018(4) 0.008(4)
O6 0.049(4) 0.055(5) 0.071(4) 0.013(4) 0.020(4) 0.009(4)
O7 0.041(4) 0.050(4) 0.064(4) 0.009(4) 0.015(4) 0.006(4)
O8 0.055(8) 0.054(9) 0.090(9) -0.010(8) 0.036(8) 0.009(8)
O9 0.046(5) 0.054(5) 0.071(5) 0.004(5) 0.007(4) 0.005(4)
O10 0.061(11) 0.047(11) 0.063(10) 0.011(9) -0.007(9) 0.005(9)
O11 0.035(5) 0.052(5) 0.061(5) 0.004(5) 0.023(4) 0.008(4)
O12A 0.040(4) 0.050(5) 0.064(4) 0.008(4) 0.019(4) 0.010(4)
O12B 0.039(5) 0.050(5) 0.065(5) 0.009(4) 0.019(4) 0.010(4)
O13 0.047(5) 0.052(5) 0.071(5) 0.006(4) 0.009(4) 0.004(4)
O14 0.041(4) 0.049(4) 0.063(4) 0.008(4) 0.013(4) 0.007(4)
O15 0.046(4) 0.053(4) 0.071(4) 0.006(4) 0.010(4) 0.005(4)
O16 0.037(7) 0.053(8) 0.074(8) 0.000(7) 0.013(7) 0.016(7)
O17 0.046(5) 0.057(5) 0.071(5) -0.001(5) 0.008(4) 0.007(4)
O18 0.042(4) 0.053(4) 0.068(4) 0.004(4) 0.015(4) 0.010(4)
O19 0.041(4) 0.051(4) 0.065(4) 0.009(4) 0.018(4) 0.008(4)
O20 0.048(4) 0.056(4) 0.067(4) 0.008(4) 0.013(4) -0.003(4)
O21 0.048(4) 0.054(4) 0.069(4) 0.013(4) 0.012(4) 0.003(4)
O22 0.045(4) 0.059(4) 0.070(4) 0.016(4) 0.014(4) 0.005(4)
Ge1 0.0150(16) 0.024(2) 0.0304(17) 0.0096(15) 0.0139(14) 0.0091(14)
W1 0.0353(6) 0.0446(8) 0.0447(6) -0.0012(6) 0.0292(5) 0.0093(6)
W2 0.0266(6) 0.0679(11) 0.0871(10) 0.0443(8) 0.0238(7) 0.0283(6)
W3 0.0232(6) 0.0215(6) 0.0524(7) 0.0095(5) 0.0012(5) 0.0067(5)
W4 0.0338(6) 0.0341(7) 0.0238(5) 0.0045(4) 0.0152(4) -0.0030(5)
W5 0.0360(6) 0.0215(7) 0.0767(8) 0.0109(6) 0.0417(6) 0.0051(5)
W6 0.0718(9) 0.0497(9) 0.0246(6) 0.0087(5) 0.0236(6) 0.0174(7)
Cu1 0.0133(19) 0.030(3) 0.0210(18) 0.0060(17) 0.0086(16) 0.0104(17)
Cu2 0.0211(15) 0.061(2) 0.0210(14) 0.0103(14) 0.0122(12) 0.0235(15)
Cu3 0.027(2) 0.085(4) 0.016(2) 0.002(2) 0.0037(18) 0.031(3)
N1 0.015(7) 0.025(8) 0.020(7) 0.003(6) 0.005(6) 0.014(6)
N2 0.020(11) 0.046(15) 0.022(10) -0.003(9) 0.012(9) 0.011(10)
N3 0.015(10) 0.045(15) 0.018(9) 0.002(9) 0.000(8) 0.003(10)
N4 0.038(13) 0.042(16) 0.021(10) 0.000(10) 0.003(9) 0.020(11)
N9 0.040(9) 0.035(10) 0.055(9) -0.006(7) 0.006(8) 0.020(8)
N11 0.015(10) 0.042(14) 0.021(10) -0.001(9) 0.007(8) 0.014(9)
C1 0.09(3) 0.08(3) 0.035(15) 0.000(12) 0.024(17) 0.05(2)
C2 0.025(9) 0.023(10) 0.039(9) 0.013(8) 0.007(7) 0.008(7)
C3 0.018(13) 0.07(2) 0.019(12) -0.013(12) -0.005(10) 0.005(13)
C4 0.043(16) 0.042(18) 0.021(12) 0.020(11) 0.018(12) 0.026(14)
Cl1 0.058(5) 0.078(7) 0.039(4) 0.001(4) 0.015(4) 0.018(5)
N8 0.013(7) 0.042(9) 0.019(7) 0.015(7) 0.000(6) 0.015(7)
Cu4 0.0146(15) 0.075(3) 0.0389(18) 0.0170(18) 0.0071(14) 0.0267(17)
N10 0.019(7) 0.032(9) 0.021(7) 0.009(6) 0.003(6) 0.021(7)
N7 0.010(10) 0.068(18) 0.031(11) 0.003(11) 0.008(9) 0.015(11)
C6 0.032(10) 0.045(11) 0.031(9) 0.006(8) 0.009(8) 0.019(8)
C7 0.029(9) 0.046(10) 0.025(9) 0.007(8) 0.008(7) 0.025(8)
O1W 0.33(5) 0.32(5) 0.32(5) 0.06(2) 0.09(2) 0.11(2)
O2W 0.17(3) 0.17(3) 0.17(3) 0.024(19) 0.05(2) 0.06(2)
N5 0.025(8) 0.029(9) 0.018(7) 0.009(6) 0.006(6) 0.016(7)
N6 0.025(12) 0.08(2) 0.028(12) 0.003(13) 0.015(10) 0.020(13)
C8 0.10(3) 0.06(2) 0.025(14) 0.015(14) 0.026(17) 0.03(2)
N12 0.085(12) 0.069(12) 0.071(12) 0.018(9) 0.009(9) 0.036(9)
C5 0.058(12) 0.056(12) 0.047(11) 0.022(9) 0.012(8) 0.022(9)

loop_
_atom_type_symbol
_atom_type_description
_atom_type_scat_dispersion_real
_atom_type_scat_dispersion_imag
_atom_type_scat_source
O O 0.0106 0.0060 'International Tables Vol C Tables 4.2.6.8 and 6.1.1.4'
Ge Ge 0.1547 1.8001 'International Tables Vol C Tables 4.2.6.8 and 6.1.1.4'
W W -0.8490 6.8722 'International Tables Vol C Tables 4.2.6.8 and 6.1.1.4'
Cu Cu 0.3201 1.2651 'International Tables Vol C Tables 4.2.6.8 and 6.1.1.4'
N N 0.0061 0.0033 'International Tables Vol C Tables 4.2.6.8 and 6.1.1.4'
C C 0.0033 0.0016 'International Tables Vol C Tables 4.2.6.8 and 6.1.1.4'
Cl Cl 0.1484 0.1585 'International Tables Vol C Tables 4.2.6.8 and 6.1.1.4'
H H 0.0000 0.0000 'International Tables Vol C Tables 4.2.6.8 and 6.1.1.4'

loop_
_geom_angle_atom_site_label_1
_geom_angle_atom_site_label_2
_geom_angle_atom_site_label_3
_geom_angle
_geom_angle_site_symmetry_1
_geom_angle_site_symmetry_3
W5 O2 W3 141.1(13) . .
Ge1 O3 W4 124(2) . .
Ge1 O3 W3 122(2) . .
W4 O3 W3 100.7(17) . .
Ge1 O3 W5 113(2) . .
W4 O3 W5 96.4(15) . .
W3 O3 W5 94.4(16) . .
O5A O5 W5 89(5) . .
O5A O5 W2 87(5) . .
W5 O5 W2 146(3) . .
O5 O5A W5 64(4) . .
O5 O5A W2 67(4) . .
W5 O5A W2 122(2) . .
W6 O6 W2 137.8(13) 2_567 .
Ge1 O7 O14 55(2) . .
Ge1 O7 W1 125(2) . .
O14 O7 W1 70(2) . .
Ge1 O7 W3 120(2) . 2_567
O14 O7 W3 138(3) . 2_567
W1 O7 W3 99.6(19) . 2_567
Ge1 O7 W2 114(2) . .
O14 O7 W2 127(3) . .
W1 O7 W2 97.1(16) . .
W3 O7 W2 94.7(16) 2_567 .
W4 O9 W6 138.0(14) . .
W5 O11 Cu1 136.3(11) . .
O12B O12A W5 97(4) . .
O12B O12A O19 138(6) . .
W5 O12A O19 81(2) . .
O12B O12A W6 88(4) . 2_567
W5 O12A W6 156(3) . 2_567
O19 O12A W6 79(2) . 2_567
O12A O12B W5 57(4) . .
O12A O12B W6 66(4) . 2_567
W5 O12B W6 118(2) . 2_567
W1 O13 W6 141.0(14) . .
Ge1 O14 O7 62(2) . .
Ge1 O14 W1 127(3) . .
O7 O14 W1 66(2) . .
Ge1 O14 W4 122(2) . .
O7 O14 W4 136(3) . .
W1 O14 W4 96.5(15) . .
Ge1 O14 W6 117(2) . .
O7 O14 W6 127(3) . .
W1 O14 W6 93.9(16) . .
W4 O14 W6 91.9(15) . .
W1 O15 W4 143.6(13) . .
W3 O17 W4 141.1(15) . .
W4 O18 W5 137.6(12) . .
O12A O19 Ge1 132(3) . .
O12A O19 W5 49.1(18) . .
Ge1 O19 W5 120(2) . .
O12A O19 W6 53.2(19) . 2_567
Ge1 O19 W6 119(2) . 2_567
W5 O19 W6 101.1(17) . 2_567
O12A O19 W2 114(3) . .
Ge1 O19 W2 115(2) . .
W5 O19 W2 99.6(15) . .
W6 O19 W2 98.9(17) 2_567 .
W3 O20 W1 140.7(15) 2_567 .
W2 O21 W1 138.1(13) . .
W3 O22 W2 134.6(13) 2_567 .
O14 Ge1 O14 180.00(2) . 2_567
O14 Ge1 O3 112(2) . 2_567
O14 Ge1 O3 68(2) 2_567 2_567
O14 Ge1 O3 68(2) . .
O14 Ge1 O3 112(2) 2_567 .
O3 Ge1 O3 179.999(13) 2_567 .
O14 Ge1 O7 63(2) . .
O14 Ge1 O7 117(2) 2_567 .
O3 Ge1 O7 69(2) 2_567 .
O3 Ge1 O7 111(2) . .
O14 Ge1 O7 117(2) . 2_567
O14 Ge1 O7 63(2) 2_567 2_567
O3 Ge1 O7 111(2) 2_567 2_567
O3 Ge1 O7 69(2) . 2_567
O7 Ge1 O7 180(3) . 2_567
O14 Ge1 O19 74(2) . 2_567
O14 Ge1 O19 106(2) 2_567 2_567
O3 Ge1 O19 74(2) 2_567 2_567
O3 Ge1 O19 106(2) . 2_567
O7 Ge1 O19 103(2) . 2_567
O7 Ge1 O19 77(2) 2_567 2_567
O14 Ge1 O19 106(2) . .
O14 Ge1 O19 74(2) 2_567 .
O3 Ge1 O19 106(2) 2_567 .
O3 Ge1 O19 74(2) . .
O7 Ge1 O19 77(2) . .
O7 Ge1 O19 103(2) 2_567 .
O19 Ge1 O19 180.0 2_567 .
O8 W1 O15 104.5(12) . .
O8 W1 O13 105.1(12) . .
O15 W1 O13 88.6(10) . .
O8 W1 O21 99.7(12) . .
O15 W1 O21 86.5(10) . .
O13 W1 O21 155.2(11) . .
O8 W1 O20 102.3(12) . .
O15 W1 O20 153.1(11) . .
O13 W1 O20 85.9(10) . .
O21 W1 O20 87.6(10) . .
O8 W1 O7 155.1(15) . .
O15 W1 O7 93.7(14) . .
O13 W1 O7 92.0(13) . .
O21 W1 O7 64.1(13) . .
O20 W1 O7 60.3(14) . .
O8 W1 O14 160.2(15) . .
O15 W1 O14 60.7(13) . .
O13 W1 O14 63.9(13) . .
O21 W1 O14 92.7(13) . .
O20 W1 O14 93.5(14) . .
O7 W1 O14 44.6(16) . .
O16 W2 O5 112.2(16) . .
O16 W2 O21 102.4(11) . .
O5 W2 O21 79.9(16) . .
O16 W2 O6 97.6(11) . .
O5 W2 O6 89.6(16) . .
O21 W2 O6 159.7(10) . .
O16 W2 O22 101.4(11) . .
O5 W2 O22 145.9(16) . .
O21 W2 O22 87.6(10) . .
O6 W2 O22 91.7(10) . .
O16 W2 O5A 88.8(16) . .
O5 W2 O5A 26.1(15) . .
O21 W2 O5A 96.0(15) . .
O6 W2 O5A 81.0(15) . .
O22 W2 O5A 168.3(15) . .
O16 W2 O19 149.2(13) . .
O5 W2 O19 51.0(17) . .
O21 W2 O19 99.4(13) . .
O6 W2 O19 60.9(13) . .
O22 W2 O19 101.1(13) . .
O5A W2 O19 67.4(17) . .
O16 W2 O7 156.7(14) . .
O5 W2 O7 82.0(18) . .
O21 W2 O7 60.5(13) . .
O6 W2 O7 101.1(13) . .
O22 W2 O7 64.3(13) . .
O5A W2 O7 107.8(18) . .
O19 W2 O7 54.1(16) . .
O4 W3 O20 103.4(13) . 2_567
O4 W3 O17 102.1(12) . .
O20 W3 O17 154.4(12) 2_567 .
O4 W3 O22 99.5(12) . 2_567
O20 W3 O22 88.4(10) 2_567 2_567
O17 W3 O22 88.4(10) . 2_567
O4 W3 O2 104.1(11) . .
O20 W3 O2 84.4(10) 2_567 .
O17 W3 O2 88.4(10) . .
O22 W3 O2 156.3(11) 2_567 .
O4 W3 O3 155.0(14) . .
O20 W3 O3 96.8(14) 2_567 .
O17 W3 O3 58.3(13) . .
O22 W3 O3 95.5(13) 2_567 .
O2 W3 O3 63.1(12) . .
O4 W3 O7 155.9(15) . 2_567
O20 W3 O7 58.7(14) 2_567 2_567
O17 W3 O7 97.0(14) . 2_567
O22 W3 O7 66.4(13) 2_567 2_567
O2 W3 O7 90.8(13) . 2_567
O3 W3 O7 49.0(15) . 2_567
O1 W4 O9 100.4(11) . .
O1 W4 O18 101.4(11) . .
O9 W4 O18 158.1(10) . .
O1 W4 O17 104.5(13) . .
O9 W4 O17 86.2(11) . .
O18 W4 O17 86.4(10) . .
O1 W4 O15 102.9(13) . .
O9 W4 O15 88.1(10) . .
O18 W4 O15 89.0(10) . .
O17 W4 O15 152.6(10) . .
O1 W4 O3 158.2(16) . .
O9 W4 O3 93.2(13) . .
O18 W4 O3 65.3(12) . .
O17 W4 O3 59.2(14) . .
O15 W4 O3 94.4(14) . .
O1 W4 O14 155.3(15) . .
O9 W4 O14 66.1(13) . .
O18 W4 O14 94.2(12) . .
O17 W4 O14 95.4(14) . .
O15 W4 O14 58.0(13) . .
O3 W4 O14 46.5(16) . .
O11 W5 O12A 115.9(17) . .
O11 W5 O5 112.8(16) . .
O12A W5 O5 90(2) . .
O11 W5 O2 103.9(11) . .
O12A W5 O2 81.1(17) . .
O5 W5 O2 142.3(16) . .
O11 W5 O18 99.1(10) . .
O12A W5 O18 144.9(17) . .
O5 W5 O18 78.0(16) . .
O2 W5 O18 88.2(10) . .
O11 W5 O5A 90.0(15) . .
O12A W5 O5A 88(2) . .
O5 W5 O5A 26.5(16) . .
O2 W5 O5A 165.2(15) . .
O18 W5 O5A 94.7(15) . .
O11 W5 O12B 90.3(14) . .
O12A W5 O12B 26.5(16) . .
O5 W5 O12B 94(2) . .
O2 W5 O12B 93.6(15) . .
O18 W5 O12B 169.7(15) . .
O5A W5 O12B 81.0(19) . .
O11 W5 O19 154.0(13) . .
O12A W5 O19 49.4(19) . .
O5 W5 O19 53.8(18) . .
O2 W5 O19 95.1(14) . .
O18 W5 O19 99.0(13) . .
O5A W5 O19 70.1(17) . .
O12B W5 O19 70.7(17) . .
O11 W5 O3 153.1(13) . .
O12A W5 O3 85.1(19) . .
O5 W5 O3 81.9(19) . .
O2 W5 O3 60.9(13) . .
O18 W5 O3 60.7(12) . .
O5A W5 O3 108.0(18) . .
O12B W5 O3 111.6(16) . .
O19 W5 O3 52.7(16) . .
O10 W6 O13 104.1(12) . .
O10 W6 O12A 115.4(17) . 2_567
O13 W6 O12A 80.5(16) . 2_567
O10 W6 O6 99.3(12) . 2_567
O13 W6 O6 155.9(10) . 2_567
O12A W6 O6 84.5(16) 2_567 2_567
O10 W6 O9 101.8(11) . .
O13 W6 O9 89.8(11) . .
O12A W6 O9 142.8(16) 2_567 .
O6 W6 O9 90.9(11) 2_567 .
O10 W6 O12B 89.7(16) . 2_567
O13 W6 O12B 92.3(15) . 2_567
O12A W6 O12B 26.4(15) 2_567 2_567
O6 W6 O12B 82.1(15) 2_567 2_567
O9 W6 O12B 167.4(15) . 2_567
O10 W6 O19 152.9(14) . 2_567
O13 W6 O19 93.9(14) . 2_567
O12A W6 O19 47.4(18) 2_567 2_567
O6 W6 O19 62.2(13) 2_567 2_567
O9 W6 O19 98.3(13) . 2_567
O12B W6 O19 69.2(17) 2_567 2_567
O10 W6 O14 156.9(14) . .
O13 W6 O14 60.2(13) . .
O12A W6 O14 80.5(17) 2_567 .
O6 W6 O14 98.9(13) 2_567 .
O9 W6 O14 63.7(12) . .
O12B W6 O14 106.9(16) 2_567 .
O19 W6 O14 50.2(14) 2_567 .
N1 Cu1 N1 180.0 . 2_677
N1 Cu1 N3 91.8(8) . .
N1 Cu1 N3 88.2(8) 2_677 .
N1 Cu1 N3 88.2(8) . 2_677
N1 Cu1 N3 91.8(8) 2_677 2_677
N3 Cu1 N3 180.0 . 2_677
N1 Cu1 O11 91.3(7) . 2_677
N1 Cu1 O11 88.7(7) 2_677 2_677
N3 Cu1 O11 94.6(8) . 2_677
N3 Cu1 O11 85.4(8) 2_677 2_677
N1 Cu1 O11 88.7(7) . .
N1 Cu1 O11 91.3(7) 2_677 .
N3 Cu1 O11 85.4(8) . .
N3 Cu1 O11 94.6(8) 2_677 .
O11 Cu1 O11 180.0(8) 2_677 .
N2 Cu2 N7 168.8(8) . .
N2 Cu2 N4 86.5(10) . .
N7 Cu2 N4 89.4(10) . .
N2 Cu2 N6 91.8(9) . .
N7 Cu2 N6 91.5(10) . .
N4 Cu2 N6 175.6(9) . .
N2 Cu2 Cl1 100.8(6) . .
N7 Cu2 Cl1 89.9(7) . .
N4 Cu2 Cl1 94.2(7) . .
N6 Cu2 Cl1 90.1(7) . .
N8 Cu3 N8 180.0(11) . 2_678
N8 Cu3 N5 92.3(8) . 2_678
N8 Cu3 N5 87.7(8) 2_678 2_678
N8 Cu3 N5 87.7(8) . .
N8 Cu3 N5 92.3(8) 2_678 .
N5 Cu3 N5 180.000(11) 2_678 .
C4 N1 N2 109.3(19) . .
C4 N1 Cu1 127.5(16) . .
N2 N1 Cu1 121.6(15) . .
C3 N2 N1 104.8(19) . .
C3 N2 Cu2 127.0(17) . .
N1 N2 Cu2 128.2(15) . .
C2 N3 N4 112(2) . .
C2 N3 Cu1 129.2(17) . .
N4 N3 Cu1 118.5(18) . .
C1 N4 N3 104(2) . .
C1 N4 Cu2 127(2) . .
N3 N4 Cu2 128.8(18) . .
C2 N9 C1 106(3) . .
C2 N9 H9 126.8 . .
C1 N9 H9 126.8 . .
C3 N11 C4 101.4(19) . .
C3 N11 Cu4 124.0(16) . .
C4 N11 Cu4 134.5(16) . .
N4 C1 N9 111(3) . .
N4 C1 H1 124.4 . .
N9 C1 H1 124.4 . .
N3 C2 N9 107(2) . .
N3 C2 H2 126.6 . .
N9 C2 H2 126.6 . .
N2 C3 N11 113(2) . .
N2 C3 H3 123.4 . .
N11 C3 H3 123.4 . .
N1 C4 N11 111(2) . .
N1 C4 H4 124.4 . .
N11 C4 H4 124.4 . .
C6 N8 N7 107.8(19) . .
C6 N8 Cu3 130.1(17) . .
N7 N8 Cu3 121.9(14) . .
N11 Cu4 N10 173.3(8) . 1_655
C7 N10 C6 103(2) . .
C7 N10 Cu4 125.8(16) . 1_455
C6 N10 Cu4 131.3(18) . 1_455
C7 N7 N8 105.7(19) . .
C7 N7 Cu2 127.7(17) . .
N8 N7 Cu2 124.4(16) . .
N8 C6 N10 112(2) . .
N8 C6 H6 124.1 . .
N10 C6 H6 124.1 . .
N10 C7 N7 112(2) . .
N10 C7 H7 124.1 . .
N7 C7 H7 124.1 . .
C5 N5 N6 106(3) . .
C5 N5 Cu3 129(2) . .
N6 N5 Cu3 125.9(19) . .
C8 N6 N5 110(3) . .
C8 N6 Cu2 129.0(19) . .
N5 N6 Cu2 120(2) . .
N6 C8 N12 109(3) . .
N6 C8 H8 125.4 . .
N12 C8 H8 125.4 . .
C5 N12 C8 101(3) . .
C5 N12 H12 129.6 . .
C8 N12 H12 129.6 . .
N5 C5 N12 114(3) . .
N5 C5 H5 122.9 . .
N12 C5 H5 122.9 . .

loop_
_geom_bond_atom_site_label_1
_geom_bond_atom_site_label_2
_geom_bond_distance
_geom_bond_site_symmetry_2
O1 W4 1.67(2) .
O2 W5 1.85(2) .
O2 W3 1.90(2) .
O3 Ge1 1.71(4) .
O3 W4 2.28(4) .
O3 W3 2.35(5) .
O3 W5 2.47(4) .
O4 W3 1.61(3) .
O5 O5A 0.90(5) .
O5 W5 1.81(5) .
O5 W2 1.88(5) .
O5A W5 2.01(5) .
O5A W2 2.03(5) .
O6 W6 1.90(3) 2_567
O6 W2 1.91(2) .
O7 Ge1 1.73(5) .
O7 O14 1.75(6) .
O7 W1 2.27(5) .
O7 W3 2.37(5) 2_567
O7 W2 2.44(4) .
O8 W1 1.67(2) .
O9 W4 1.87(2) .
O9 W6 1.91(2) .
O10 W6 1.63(2) .
O11 W5 1.68(2) .
O11 Cu1 2.42(2) .
O12A O12B 0.92(5) .
O12A W5 1.72(4) .
O12A O19 1.73(6) .
O12A W6 1.88(4) 2_567
O12B W5 2.04(4) .
O12B W6 2.06(4) 2_567
O13 W1 1.87(2) .
O13 W6 1.88(3) .
O14 Ge1 1.61(4) .
O14 W1 2.34(5) .
O14 W4 2.41(4) .
O14 W6 2.50(4) .
O15 W1 1.81(3) .
O15 W4 1.92(3) .
O16 W2 1.68(2) .
O17 W3 1.87(2) .
O17 W4 1.91(3) .
O18 W4 1.88(2) .
O18 W5 1.92(2) .
O19 Ge1 1.80(4) .
O19 W5 2.25(4) .
O19 W6 2.31(4) 2_567
O19 W2 2.37(5) .
O20 W3 1.85(2) 2_567
O20 W1 1.91(2) .
O21 W2 1.88(2) .
O21 W1 1.89(2) .
O22 W3 1.89(2) 2_567
O22 W2 1.94(2) .
Ge1 O14 1.61(4) 2_567
Ge1 O3 1.71(4) 2_567
Ge1 O7 1.73(5) 2_567
Ge1 O19 1.80(4) 2_567
W3 O20 1.85(2) 2_567
W3 O22 1.89(2) 2_567
W3 O7 2.37(5) 2_567
W6 O12A 1.88(4) 2_567
W6 O6 1.90(3) 2_567
W6 O12B 2.06(4) 2_567
W6 O19 2.31(4) 2_567
Cu1 N1 2.037(18) .
Cu1 N1 2.037(18) 2_677
Cu1 N3 2.05(2) .
Cu1 N3 2.05(2) 2_677
Cu1 O11 2.42(2) 2_677
Cu2 N2 1.951(19) .
Cu2 N7 1.97(2) .
Cu2 N4 1.98(2) .
Cu2 N6 2.03(3) .
Cu2 Cl1 2.547(9) .
Cu3 N8 1.992(17) .
Cu3 N8 1.992(17) 2_678
Cu3 N5 2.01(2) 2_678
Cu3 N5 2.01(2) .
N1 C4 1.29(3) .
N1 N2 1.34(3) .
N2 C3 1.31(3) .
N3 C2 1.29(3) .
N3 N4 1.41(3) .
N4 C1 1.30(4) .
N9 C2 1.37(3) .
N9 C1 1.37(4) .
N9 H9 0.8600 .
N11 C3 1.35(3) .
N11 C4 1.36(3) .
N11 Cu4 1.850(19) .
C1 H1 0.9300 .
C2 H2 0.9300 .
C3 H3 0.9300 .
C4 H4 0.9300 .
N8 C6 1.30(3) .
N8 N7 1.34(3) .
Cu4 N10 1.867(19) 1_655
N10 C7 1.33(3) .
N10 C6 1.35(3) .
N10 Cu4 1.867(18) 1_455
N7 C7 1.34(3) .
C6 H6 0.9300 .
C7 H7 0.9300 .
N5 C5 1.24(4) .
N5 N6 1.34(3) .
N6 C8 1.27(4) .
C8 N12 1.38(4) .
C8 H8 0.9300 .
N12 C5 1.37(5) .
N12 H12 0.8600 .
C5 H5 0.9300 .

loop_
_geom_torsion_atom_site_label_1
_geom_torsion_atom_site_label_2
_geom_torsion_atom_site_label_3
_geom_torsion_atom_site_label_4
_geom_torsion
_geom_torsion_site_symmetry_1
_geom_torsion_site_symmetry_4
W2 O5 O5A W5 -146(2) . .
W5 O5 O5A W2 146(2) . .
O19 O12A O12B W5 85(7) . .
W6 O12A O12B W5 156(3) 2_567 .
W5 O12A O12B W6 -156(3) . 2_567
O19 O12A O12B W6 -71(7) . 2_567
W1 O7 O14 Ge1 179.8(19) . .
W3 O7 O14 Ge1 98(4) 2_567 .
W2 O7 O14 Ge1 -96(3) . .
Ge1 O7 O14 W1 -180(2) . .
W3 O7 O14 W1 -82(4) 2_567 .
W2 O7 O14 W1 84(3) . .
Ge1 O7 O14 W4 107(4) . .
W1 O7 O14 W4 -73(4) . .
W3 O7 O14 W4 -155(3) 2_567 .
W2 O7 O14 W4 11(6) . .
Ge1 O7 O14 W6 -104(3) . .
W1 O7 O14 W6 75(3) . .
W3 O7 O14 W6 -6(6) 2_567 .
W2 O7 O14 W6 159(2) . .
O12B O12A O19 Ge1 172(7) . .
W5 O12A O19 Ge1 -97(4) . .
W6 O12A O19 Ge1 98(4) 2_567 .
O12B O12A O19 W5 -91(8) . .
W6 O12A O19 W5 -165(2) 2_567 .
O12B O12A O19 W6 75(8) . 2_567
W5 O12A O19 W6 165(2) . 2_567
O12B O12A O19 W2 -9(9) . .
W5 O12A O19 W2 82(2) . .
W6 O12A O19 W2 -83(2) 2_567 .
O7 O14 Ge1 O3 -51(3) . 2_567
W1 O14 Ge1 O3 -50(3) . 2_567
W4 O14 Ge1 O3 -180(2) . 2_567
W6 O14 Ge1 O3 69(3) . 2_567
O7 O14 Ge1 O3 129(3) . .
W1 O14 Ge1 O3 130(3) . .
W4 O14 Ge1 O3 0(2) . .
W6 O14 Ge1 O3 -111(3) . .
W1 O14 Ge1 O7 0(2) . .
W4 O14 Ge1 O7 -129(3) . .
W6 O14 Ge1 O7 119(3) . .
O7 O14 Ge1 O7 180.00(5) . 2_567
W1 O14 Ge1 O7 -180(2) . 2_567
W4 O14 Ge1 O7 51(3) . 2_567
W6 O14 Ge1 O7 -61(3) . 2_567
O7 O14 Ge1 O19 -115(3) . 2_567
W1 O14 Ge1 O19 -115(3) . 2_567
W4 O14 Ge1 O19 116(3) . 2_567
W6 O14 Ge1 O19 5(2) . 2_567
O7 O14 Ge1 O19 65(3) . .
W1 O14 Ge1 O19 65(3) . .
W4 O14 Ge1 O19 -64(3) . .
W6 O14 Ge1 O19 -175(2) . .
W4 O3 Ge1 O14 0(2) . .
W3 O3 Ge1 O14 133(3) . .
W5 O3 Ge1 O14 -116(3) . .
W4 O3 Ge1 O14 180(2) . 2_567
W3 O3 Ge1 O14 -47(3) . 2_567
W5 O3 Ge1 O14 64(3) . 2_567
W4 O3 Ge1 O7 47(3) . .
W3 O3 Ge1 O7 -180(2) . .
W5 O3 Ge1 O7 -68(3) . .
W4 O3 Ge1 O7 -133(3) . 2_567
W3 O3 Ge1 O7 0(2) . 2_567
W5 O3 Ge1 O7 112(3) . 2_567
W4 O3 Ge1 O19 -64(3) . 2_567
W3 O3 Ge1 O19 69(3) . 2_567
W5 O3 Ge1 O19 -180(2) . 2_567
W4 O3 Ge1 O19 116(3) . .
W3 O3 Ge1 O19 -111(3) . .
W5 O3 Ge1 O19 0(2) . .
W1 O7 Ge1 O14 0(2) . .
W3 O7 Ge1 O14 -130(3) 2_567 .
W2 O7 Ge1 O14 119(3) . .
O14 O7 Ge1 O14 180.00(5) . 2_567
W1 O7 Ge1 O14 180(2) . 2_567
W3 O7 Ge1 O14 50(3) 2_567 2_567
W2 O7 Ge1 O14 -61(3) . 2_567
O14 O7 Ge1 O3 130(3) . 2_567
W1 O7 Ge1 O3 130(3) . 2_567
W3 O7 Ge1 O3 0(2) 2_567 2_567
W2 O7 Ge1 O3 -111(3) . 2_567
O14 O7 Ge1 O3 -50(3) . .
W1 O7 Ge1 O3 -50(3) . .
W3 O7 Ge1 O3 -180(2) 2_567 .
W2 O7 Ge1 O3 69(3) . .
O14 O7 Ge1 O19 63(2) . 2_567
W1 O7 Ge1 O19 63(3) . 2_567
W3 O7 Ge1 O19 -66(3) 2_567 2_567
W2 O7 Ge1 O19 -178(2) . 2_567
O14 O7 Ge1 O19 -117(2) . .
W1 O7 Ge1 O19 -117(3) . .
W3 O7 Ge1 O19 114(3) 2_567 .
W2 O7 Ge1 O19 2(2) . .
O12A O19 Ge1 O14 120(4) . .
W5 O19 Ge1 O14 60(3) . .
W6 O19 Ge1 O14 -175(2) 2_567 .
W2 O19 Ge1 O14 -59(3) . .
O12A O19 Ge1 O14 -60(4) . 2_567
W5 O19 Ge1 O14 -120(3) . 2_567
W6 O19 Ge1 O14 5(3) 2_567 2_567
W2 O19 Ge1 O14 121(3) . 2_567
O12A O19 Ge1 O3 -120(4) . 2_567
W5 O19 Ge1 O3 180(2) . 2_567
W6 O19 Ge1 O3 -55(3) 2_567 2_567
W2 O19 Ge1 O3 61(3) . 2_567
O12A O19 Ge1 O3 60(4) . .
W5 O19 Ge1 O3 0(2) . .
W6 O19 Ge1 O3 125(3) 2_567 .
W2 O19 Ge1 O3 -119(3) . .
O12A O19 Ge1 O7 177(4) . .
W5 O19 Ge1 O7 116(3) . .
W6 O19 Ge1 O7 -119(3) 2_567 .
W2 O19 Ge1 O7 -2(2) . .
O12A O19 Ge1 O7 -3(4) . 2_567
W5 O19 Ge1 O7 -64(3) . 2_567
W6 O19 Ge1 O7 61(3) 2_567 2_567
W2 O19 Ge1 O7 178(2) . 2_567
W4 O15 W1 O8 153(2) . .
W4 O15 W1 O13 48(2) . .
W4 O15 W1 O21 -108(2) . .
W4 O15 W1 O20 -30(4) . .
W4 O15 W1 O7 -44(2) . .
W4 O15 W1 O14 -13(2) . .
W6 O13 W1 O8 -150(2) . .
W6 O13 W1 O15 -45(2) . .
W6 O13 W1 O21 33(4) . .
W6 O13 W1 O20 108(2) . .
W6 O13 W1 O7 48(2) . .
W6 O13 W1 O14 12(2) . .
W2 O21 W1 O8 -156(2) . .
W2 O21 W1 O15 100(2) . .
W2 O21 W1 O13 21(4) . .
W2 O21 W1 O20 -54(2) . .
W2 O21 W1 O7 4(2) . .
W2 O21 W1 O14 39(2) . .
O5A O5 W2 O16 -28(5) . .
W5 O5 W2 O16 -111(5) . .
O5A O5 W2 O21 -127(4) . .
W5 O5 W2 O21 150(5) . .
O5A O5 W2 O6 70(4) . .
W5 O5 W2 O6 -13(5) . .
O5A O5 W2 O22 163(3) . .
W5 O5 W2 O22 79(6) . .
W5 O5 W2 O5A -83(6) . .
O5A O5 W2 O19 122(5) . .
W5 O5 W2 O19 39(4) . .
O5A O5 W2 O7 171(5) . .
W5 O5 W2 O7 88(5) . .
W1 O21 W2 O16 159(2) . .
W1 O21 W2 O5 -90(2) . .
W1 O21 W2 O6 -30(4) . .
W1 O21 W2 O22 58(2) . .
W1 O21 W2 O5A -111(2) . .
W1 O21 W2 O19 -43(2) . .
W1 O21 W2 O7 -4(2) . .
W4 O17 W3 O4 154(2) . .
W4 O17 W3 O20 -24(4) . 2_567
W4 O17 W3 O22 -107(2) . 2_567
W4 O17 W3 O2 50(2) . .
W4 O17 W3 O3 -9.4(19) . .
W4 O17 W3 O7 -41(2) . 2_567
W6 O9 W4 O1 151(2) . .
W6 O9 W4 O18 -34(4) . .
W6 O9 W4 O17 -105(2) . .
W6 O9 W4 O15 49(2) . .
W6 O9 W4 O3 -46(2) . .
W6 O9 W4 O14 -7(2) . .
W5 O18 W4 O1 161(2) . .
W5 O18 W4 O9 -14(4) . .
W5 O18 W4 O17 57(2) . .
W5 O18 W4 O15 -96(2) . .
W5 O18 W4 O3 -1(2) . .
W5 O18 W4 O14 -39(2) . .
Cu1 O11 W5 O12A 173(2) . .
Cu1 O11 W5 O5 70(2) . .
Cu1 O11 W5 O2 -100.8(17) . .
Cu1 O11 W5 O18 -10.4(19) . .
Cu1 O11 W5 O5A 84(2) . .
Cu1 O11 W5 O12B 165(2) . .
Cu1 O11 W5 O19 123(3) . .
Cu1 O11 W5 O3 -49(4) . .
O12B O12A W5 O11 -16(5) . .
O19 O12A W5 O11 -154.2(19) . .
W6 O12A W5 O11 -116(7) 2_567 .
O12B O12A W5 O5 100(5) . .
O19 O12A W5 O5 -39(3) . .
W6 O12A W5 O5 -1(7) 2_567 .
O12B O12A W5 O2 -117(5) . .
O19 O12A W5 O2 105(2) . .
W6 O12A W5 O2 143(7) 2_567 .
O12B O12A W5 O18 169(4) . .
O19 O12A W5 O18 31(4) . .
W6 O12A W5 O18 69(8) 2_567 .
O12B O12A W5 O5A 73(5) . .
O19 O12A W5 O5A -65(2) . .
W6 O12A W5 O5A -27(7) 2_567 .
O19 O12A W5 O12B -138(6) . .
W6 O12A W5 O12B -100(9) 2_567 .
O12B O12A W5 O19 138(6) . .
W6 O12A W5 O19 38(6) 2_567 .
O12B O12A W5 O3 -179(5) . .
O19 O12A W5 O3 43(2) . .
W6 O12A W5 O3 81(7) 2_567 .
O5A O5 W5 O11 33(5) . .
W2 O5 W5 O11 115(5) . .
O5A O5 W5 O12A -86(4) . .
W2 O5 W5 O12A -3(5) . .
O5A O5 W5 O2 -161(3) . .
W2 O5 W5 O2 -79(6) . .
O5A O5 W5 O18 128(4) . .
W2 O5 W5 O18 -150(5) . .
W2 O5 W5 O5A 82(6) . .
O5A O5 W5 O12B -59(4) . .
W2 O5 W5 O12B 23(5) . .
O5A O5 W5 O19 -122(5) . .
W2 O5 W5 O19 -39(4) . .
O5A O5 W5 O3 -171(4) . .
W2 O5 W5 O3 -88(5) . .
W3 O2 W5 O11 148(2) . .
W3 O2 W5 O12A -97(3) . .
W3 O2 W5 O5 -18(4) . .
W3 O2 W5 O18 49(2) . .
W3 O2 W5 O5A -52(7) . .
W3 O2 W5 O12B -120(2) . .
W3 O2 W5 O19 -49(2) . .
W3 O2 W5 O3 -7.6(19) . .
W1 O13 W6 O10 150(2) . .
W1 O13 W6 O12A -96(3) . 2_567
W1 O13 W6 O6 -44(4) . 2_567
W1 O13 W6 O9 48(2) . .
W1 O13 W6 O12B -120(2) . 2_567
W1 O13 W6 O19 -51(2) . 2_567
W1 O13 W6 O14 -12(2) . .
C4 N1 N2 C3 -4(3) . .
Cu1 N1 N2 C3 -170(2) . .
C4 N1 N2 Cu2 178(2) . .
Cu1 N1 N2 Cu2 12(3) . .
C2 N3 N4 C1 -4(3) . .
Cu1 N3 N4 C1 167(2) . .
C2 N3 N4 Cu2 -175.6(18) . .
Cu1 N3 N4 Cu2 -4(3) . .
N3 N4 C1 N9 6(3) . .
Cu2 N4 C1 N9 177.0(19) . .
C2 N9 C1 N4 -5(4) . .
N4 N3 C2 N9 1(3) . .
Cu1 N3 C2 N9 -168.7(16) . .
C1 N9 C2 N3 2(3) . .
N1 N2 C3 N11 3(3) . .
Cu2 N2 C3 N11 -179.1(19) . .
C4 N11 C3 N2 -1(3) . .
Cu4 N11 C3 N2 176(2) . .
N2 N1 C4 N11 3(3) . .
Cu1 N1 C4 N11 168.9(17) . .
C3 N11 C4 N1 -2(3) . .
Cu4 N11 C4 N1 -178(2) . .
C6 N8 N7 C7 -2(3) . .
Cu3 N8 N7 C7 -177.8(19) . .
C6 N8 N7 Cu2 -167(2) . .
Cu3 N8 N7 Cu2 18(3) . .
N7 N8 C6 N10 1(3) . .
Cu3 N8 C6 N10 176.0(18) . .
C7 N10 C6 N8 1(3) . .
Cu4 N10 C6 N8 -177.9(19) 1_455 .
C6 N10 C7 N7 -2(3) . .
Cu4 N10 C7 N7 176.6(19) 1_455 .
N8 N7 C7 N10 3(3) . .
Cu2 N7 C7 N10 166.5(19) . .
C5 N5 N6 C8 -2(3) . .
Cu3 N5 N6 C8 177(2) . .
C5 N5 N6 Cu2 -174(2) . .
Cu3 N5 N6 Cu2 5(3) . .
N5 N6 C8 N12 1(4) . .
Cu2 N6 C8 N12 172(2) . .
N6 C8 N12 C5 1(4) . .
N6 N5 C5 N12 2(4) . .
Cu3 N5 C5 N12 -177(2) . .
C8 N12 C5 N5 -2(4) . .

loop_
_platon_squeeze_void_nr
_platon_squeeze_void_average_x
_platon_squeeze_void_average_y
_platon_squeeze_void_average_z
_platon_squeeze_void_volume
_platon_squeeze_void_count_electrons
_platon_squeeze_void_content
1 0.010 0.500 0.500 283 216 ' '
